data_7046351
loop_
_publ_author_name
'Zhang, Ruilian'
'Wang, Li'
'Xu, Cong'
'Yang, Huan'
'Chen, Wanmin'
'Gao, Guoshu'
'Liu, Weisheng'

_publ_section_title
;
 Anion-induced 3d-4f luminescent coordination clusters: structural
 characteristics and chemical fixation of CO<sub>2</sub> under mild
 conditions.
;
_journal_issue 21
_journal_name_full 'Dalton transactions (Cambridge, England : 2003)'
_journal_page_first 7159
_journal_page_last 7165
_journal_paper_doi 10.1039/c8dt01292j
_journal_volume 47
_journal_year 2018
_chemical_formula_moiety 'C48 H56 N2 O36 Tb2 Zn4, 4(C2 H3 N), C2 N'
_chemical_formula_sum 'C58 H68 N7 O36 Tb2 Zn4'
_chemical_formula_weight 2018.51
_space_group_crystal_system monoclinic
_space_group_IT_number 15
_space_group_name_Hall '-C 2yc'
_space_group_name_H-M_alt 'C 1 2/c 1'
_symmetry_space_group_name_Hall '-C 2yc'
_symmetry_space_group_name_H-M 'C 1 2/c 1'
_atom_sites_solution_hydrogens mixed
_audit_block_doi 10.5517/ccdc.csd.cc1pwpgq
_audit_creation_date 2018-04-27
_audit_creation_method
;
Olex2 1.2
(compiled 2017.08.10 svn.r3458 for OlexSys, GUI svn.r5381)
;
_audit_update_record
;
2018-04-27 deposited with the CCDC.
2018-05-03 downloaded from the CCDC.
;
_cell_angle_alpha 90
_cell_angle_beta 100.736(2)
_cell_angle_gamma 90
_cell_formula_units_Z 4
_cell_length_a 22.5467(5)
_cell_length_b 17.8961(5)
_cell_length_c 19.5235(5)
_cell_measurement_reflns_used 5289
_cell_measurement_temperature 293.23(10)
_cell_measurement_theta_max 27.8560
_cell_measurement_theta_min 3.6540
_cell_volume 7739.8(3)
_computing_cell_refinement
;
CrysAlisPro, Agilent Technologies,
Version 1.171.37.35 (release 13-08-2014 CrysAlis171 .NET)
(compiled Aug 13 2014,18:06:01)
;
_computing_data_collection
;
CrysAlisPro, Agilent Technologies,
Version 1.171.37.35 (release 13-08-2014 CrysAlis171 .NET)
(compiled Aug 13 2014,18:06:01)
;
_computing_data_reduction
;
CrysAlisPro, Agilent Technologies,
Version 1.171.37.35 (release 13-08-2014 CrysAlis171 .NET)
(compiled Aug 13 2014,18:06:01)
;
_computing_molecular_graphics 'Olex2 (Dolomanov et al., 2009)'
_computing_publication_material 'Olex2 (Dolomanov et al., 2009)'
_computing_structure_refinement 'XL (Sheldrick, 2008)'
_diffrn_ambient_environment air
_diffrn_ambient_temperature 293.23(10)
_diffrn_detector 'CCD plate'
_diffrn_detector_area_resol_mean 16.0733
_diffrn_detector_type Eos
_diffrn_measured_fraction_theta_full 0.997
_diffrn_measured_fraction_theta_max 0.997
_diffrn_measurement_details
;
#__ type_ start__ end____ width___ exp.time_
  1 omega  -16.00   18.65   1.0500    5.0000
omega____ theta____ kappa____ phi______ frames
    -      -19.5055  -99.0000  -30.0000 33

#__ type_ start__ end____ width___ exp.time_
  2 omega  -52.00   66.65   1.0500    5.0000
omega____ theta____ kappa____ phi______ frames
    -       22.7867  -19.0000 -120.0000 113

#__ type_ start__ end____ width___ exp.time_
  3 omega   39.00  102.00   1.0500    5.0000
omega____ theta____ kappa____ phi______ frames
    -       22.7867  178.0000  -60.0000 60

#__ type_ start__ end____ width___ exp.time_
  4 omega   65.00   96.50   1.0500    5.0000
omega____ theta____ kappa____ phi______ frames
    -       22.7867  178.0000    0.0000 30
;
_diffrn_measurement_device 'four-circle diffractometer'
_diffrn_measurement_device_type 'SuperNova, Dual, Cu at zero, Eos'
_diffrn_measurement_method '\w scans'
_diffrn_orient_matrix_UB_11 0.0270608000
_diffrn_orient_matrix_UB_12 0.0029789000
_diffrn_orient_matrix_UB_13 -0.0133818000
_diffrn_orient_matrix_UB_21 -0.0036685000
_diffrn_orient_matrix_UB_22 0.0393495000
_diffrn_orient_matrix_UB_23 -0.0022502000
_diffrn_orient_matrix_UB_31 0.0167290000
_diffrn_orient_matrix_UB_32 0.0037081000
_diffrn_orient_matrix_UB_33 0.0343962000
_diffrn_radiation_monochromator mirror
_diffrn_radiation_probe x-ray
_diffrn_radiation_type MoK\a
_diffrn_radiation_wavelength 0.71073
_diffrn_reflns_av_R_equivalents 0.0342
_diffrn_reflns_av_unetI/netI 0.0529
_diffrn_reflns_Laue_measured_fraction_full 0.997
_diffrn_reflns_Laue_measured_fraction_max 0.997
_diffrn_reflns_limit_h_max 27
_diffrn_reflns_limit_h_min -26
_diffrn_reflns_limit_k_max 10
_diffrn_reflns_limit_k_min -22
_diffrn_reflns_limit_l_max 24
_diffrn_reflns_limit_l_min -23
_diffrn_reflns_number 15624
_diffrn_reflns_point_group_measured_fraction_full 0.997
_diffrn_reflns_point_group_measured_fraction_max 0.997
_diffrn_reflns_theta_full 25.242
_diffrn_reflns_theta_max 26.022
_diffrn_reflns_theta_min 3.336
_diffrn_source 'SuperNova (Mo) X-ray Source'
_exptl_absorpt_coefficient_mu 3.114
_exptl_absorpt_correction_T_max 1.00000
_exptl_absorpt_correction_T_min 0.79492
_exptl_absorpt_correction_type multi-scan
_exptl_absorpt_process_details
;
CrysAlisPro, Agilent Technologies,
Version 1.171.37.35 (release 13-08-2014 CrysAlis171 .NET)
(compiled Aug 13 2014,18:06:01)
Empirical absorption correction using spherical harmonics,
 implemented in SCALE3 ABSPACK scaling algorithm.
;
_exptl_crystal_colour 'clear light colourless'
_exptl_crystal_colour_lustre clear
_exptl_crystal_colour_modifier light
_exptl_crystal_colour_primary colourless
_exptl_crystal_density_diffrn 1.732
_exptl_crystal_description block
_exptl_crystal_F_000 4012
_exptl_crystal_size_max 0.35
_exptl_crystal_size_mid 0.3
_exptl_crystal_size_min 0.2
_refine_diff_density_max 0.933
_refine_diff_density_min -0.888
_refine_diff_density_rms 0.112
_refine_ls_extinction_method none
_refine_ls_goodness_of_fit_ref 1.059
_refine_ls_hydrogen_treatment mixed
_refine_ls_matrix_type full
_refine_ls_number_parameters 515
_refine_ls_number_reflns 7597
_refine_ls_number_restraints 48
_refine_ls_restrained_S_all 1.097
_refine_ls_R_factor_all 0.0504
_refine_ls_R_factor_gt 0.0355
_refine_ls_shift/su_max 0.002
_refine_ls_shift/su_mean 0.000
_refine_ls_structure_factor_coef Fsqd
_refine_ls_weighting_details 'w=1/[\s^2^(Fo^2^)+(0.0244P)^2^+19.0238P] where P=(Fo^2^+2Fc^2^)/3'
_refine_ls_weighting_scheme calc
_refine_ls_wR_factor_gt 0.0735
_refine_ls_wR_factor_ref 0.0828
_reflns_Friedel_coverage 0.000
_reflns_number_gt 6182
_reflns_number_total 7597
_reflns_threshold_expression 'I > 2\s(I)'
_cod_data_source_file c8dt01292j2.cif
_cod_data_source_block 2a
_cod_depositor_comments 'Adding full bibliography for 7046347--7046353.cif.'
_cod_database_code 7046351
_shelx_shelxl_version_number 2018/1
_shelx_space_group_comment
;
The symmetry employed for this shelxl refinement is uniquely defined
by the following loop, which should always be used as a source of
symmetry information in preference to the above space-group names.
They are only intended as comments.
;
_reflns_odcompleteness_completeness 99.74
_reflns_odcompleteness_iscentric 1
_reflns_odcompleteness_theta 26.32
_olex2_refinement_description
;
1. Fixed Uiso
 At 1.2 times of:
  All C(H) groups
 At 1.5 times of:
  All C(H,H,H) groups, All C(H,H,H,H,H,H) groups
2. Restrained distances
 O14-N1
 1.5 with sigma of 0.01
 C30A-N4A
 1.1 with sigma of 0.02
 C29-C30A
 1.4 with sigma of 0.02
 H9-O9
 0.95 with sigma of 0.02
 H9-O16
 2.25 with sigma of 0.02
 O18-H9
 2.25 with sigma of 0.02
3. Uiso/Uaniso restraints and constraints
Uanis(C28) \\sim Ueq, Uanis(N3) \\sim Ueq, Uanis(C29) \\sim Ueq, Uanis(C30B)
\\sim Ueq, Uanis(C27) \\sim Ueq, Uanis(N4A) \\sim Ueq, Uanis(C30A) \\sim Ueq:
with sigma of 0.01 and sigma for terminal atoms of 0.02
4. Others
 Fixed Sof: C30B(0.5) H29D(0.5) H29E(0.5) H29F(0.5) H29A(0.5) H29B(0.5)
 H29C(0.5) N4B(0.5) N4A(0.5) C30A(0.5)
5.a Aromatic/amide H refined with riding coordinates:
 C3(H3), C12(H12), C13(H13), C5(H5), C4(H4), C14(H14)
5.b Idealised Me refined as rotating group:
 C22(H22A,H22B,H22C), C24(H24A,H24B,H24C), C17(H17A,H17B,H17C), C18(H18A,H18B,
 H18C), C8(H8A,H8B,H8C), C9(H9A,H9B,H9C), C20(H20A,H20B,H20C), C25(H25A,H25B,
 H25C), C29(H29D,H29E,H29F), C29(H29A,H29B,H29C)
;
_olex2_submission_special_instructions 'No special instructions were received'

loop_
_space_group_symop_operation_xyz
'x, y, z'
'-x, y, -z+1/2'
'x+1/2, y+1/2, z'
'-x+1/2, y+1/2, -z+1/2'
'-x, -y, -z'
'x, -y, z-1/2'
'-x+1/2, -y+1/2, -z'
'x+1/2, -y+1/2, z-1/2'

loop_
_atom_site_label
_atom_site_type_symbol
_atom_site_fract_x
_atom_site_fract_y
_atom_site_fract_z
_atom_site_U_iso_or_equiv
_atom_site_adp_type
_atom_site_occupancy
_atom_site_site_symmetry_order
_atom_site_calc_flag
_atom_site_refinement_flags_posn
_atom_site_refinement_flags_adp
_atom_site_refinement_flags_occupancy
_atom_site_disorder_assembly
_atom_site_disorder_group
Tb1 Tb 0.36640(2) 0.14518(2) 0.22739(2) 0.02300(7) Uani 1 1 d . . . . .
Zn1 Zn 0.43882(2) 0.25535(3) 0.12176(3) 0.02818(13) Uani 1 1 d . . . . .
Zn2 Zn 0.44201(2) 0.07017(3) 0.10264(2) 0.02586(13) Uani 1 1 d . . . . .
O9 O 0.45070(13) 0.15637(16) 0.16892(14) 0.0238(7) Uani 1 1 d D . . . .
O5 O 0.36479(13) 0.05296(18) 0.14038(14) 0.0271(7) Uani 1 1 d . . . . .
O2 O 0.38565(16) 0.3589(2) 0.08342(17) 0.0405(9) Uani 1 1 d . . . . .
O16 O 0.56545(13) 0.23750(18) 0.21443(14) 0.0281(7) Uani 1 1 d D . . . .
O1 O 0.35368(13) 0.23989(18) 0.14032(14) 0.0294(7) Uani 1 1 d . . . . .
O18 O 0.56069(13) 0.06600(17) 0.20822(15) 0.0282(7) Uani 1 1 d D . . . .
O17 O 0.49672(13) -0.01019(18) 0.14197(15) 0.0307(7) Uani 1 1 d . . . . .
O10 O 0.46403(17) 0.1158(2) 0.01925(16) 0.0435(9) Uani 1 1 d . . . . .
O15 O 0.50179(13) 0.32518(18) 0.16424(15) 0.0311(7) Uani 1 1 d . . . . .
O3 O 0.26332(14) 0.1477(2) 0.16165(17) 0.0398(9) Uani 1 1 d . . . . .
O6 O 0.38598(14) -0.00486(19) 0.02690(15) 0.0325(8) Uani 1 1 d . . . . .
O7 O 0.30695(14) 0.0392(2) 0.25108(15) 0.0366(8) Uani 1 1 d . . . . .
C21 C 0.5522(2) 0.3045(3) 0.2004(2) 0.0279(10) Uani 1 1 d . . . . .
C23 C 0.5435(2) 0.0019(3) 0.1891(2) 0.0252(10) Uani 1 1 d . . . . .
C10 C 0.3282(2) -0.0024(3) 0.1142(2) 0.0288(10) Uani 1 1 d . . . . .
C19 C 0.4701(2) 0.1809(3) -0.0009(2) 0.0394(12) Uani 1 1 d . . . . .
C2 C 0.3239(2) 0.3453(3) 0.0718(2) 0.0360(12) Uani 1 1 d . . . . .
C7 C 0.2295(2) 0.1950(3) 0.1301(2) 0.0393(13) Uani 1 1 d . . . . .
C16 C 0.2747(2) -0.0053(3) 0.2143(2) 0.0361(12) Uani 1 1 d . . . . .
O4 O 0.16971(15) 0.1862(3) 0.1217(2) 0.0612(12) Uani 1 1 d . . . . .
O8 O 0.22971(17) -0.0381(2) 0.23782(17) 0.0582(12) Uani 1 1 d . . . . .
C11 C 0.3371(2) -0.0350(3) 0.0508(2) 0.0323(11) Uani 1 1 d . . . . .
C1 C 0.3091(2) 0.2801(3) 0.1052(2) 0.0298(11) Uani 1 1 d . . . . .
C22 C 0.5965(2) 0.3655(3) 0.2268(3) 0.0402(12) Uani 1 1 d . . . . .
H22A H 0.588785 0.383656 0.270624 0.060 Uiso 1 1 calc GR . . . .
H22B H 0.592105 0.405663 0.193708 0.060 Uiso 1 1 calc GR . . . .
H22C H 0.636824 0.346055 0.233120 0.060 Uiso 1 1 calc GR . . . .
O11 O 0.45682(17) 0.2397(2) 0.02784(16) 0.0434(9) Uani 1 1 d . . . . .
C15 C 0.2818(2) -0.0304(3) 0.1451(2) 0.0350(12) Uani 1 1 d . . . . .
C3 C 0.2810(3) 0.3892(3) 0.0319(2) 0.0462(14) Uani 1 1 d . . . . .
H3 H 0.292154 0.431444 0.009635 0.055 Uiso 1 1 calc R . . . .
C12 C 0.3003(2) -0.0900(3) 0.0177(3) 0.0449(14) Uani 1 1 d . . . . .
H12 H 0.306936 -0.110116 -0.024090 0.054 Uiso 1 1 calc R . . . .
C13 C 0.2526(3) -0.1152(4) 0.0481(3) 0.0585(17) Uani 1 1 d . . . . .
H13 H 0.226466 -0.151330 0.025499 0.070 Uiso 1 1 calc R . . . .
C5 C 0.2038(2) 0.3087(4) 0.0575(3) 0.0500(15) Uani 1 1 d . . . . .
H5 H 0.163091 0.297057 0.052960 0.060 Uiso 1 1 calc R . . . .
C4 C 0.2204(3) 0.3696(4) 0.0251(3) 0.0536(16) Uani 1 1 d . . . . .
H4 H 0.191026 0.398956 -0.002122 0.064 Uiso 1 1 calc R . . . .
C24 C 0.5760(2) -0.0662(3) 0.2205(2) 0.0417(13) Uani 1 1 d . . . . .
H24A H 0.609465 -0.076344 0.197914 0.063 Uiso 1 1 calc GR . . . .
H24B H 0.548861 -0.108042 0.214456 0.063 Uiso 1 1 calc GR . . . .
H24C H 0.590493 -0.057959 0.269332 0.063 Uiso 1 1 calc GR . . . .
C17 C 0.3975(2) -0.0305(4) -0.0392(2) 0.0516(16) Uani 1 1 d . . . . .
H17A H 0.432855 -0.006030 -0.049258 0.077 Uiso 1 1 calc GR . . . .
H17B H 0.363533 -0.018955 -0.075153 0.077 Uiso 1 1 calc GR . . . .
H17C H 0.403944 -0.083528 -0.037448 0.077 Uiso 1 1 calc GR . . . .
C6 C 0.2473(2) 0.2619(3) 0.0985(2) 0.0367(12) Uani 1 1 d . . . . .
C18 C 0.2229(3) -0.0192(4) 0.3082(3) 0.072(2) Uani 1 1 d . . . . .
H18A H 0.185520 -0.039114 0.316963 0.108 Uiso 1 1 calc GR . . . .
H18B H 0.222850 0.034198 0.313264 0.108 Uiso 1 1 calc GR . . . .
H18C H 0.255862 -0.039988 0.340866 0.108 Uiso 1 1 calc GR . . . .
C8 C 0.4067(3) 0.4250(4) 0.0558(3) 0.0634(18) Uani 1 1 d . . . . .
H8A H 0.449307 0.430071 0.072590 0.095 Uiso 1 1 calc GR . . . .
H8B H 0.386103 0.467453 0.070419 0.095 Uiso 1 1 calc GR . . . .
H8C H 0.398869 0.422374 0.005858 0.095 Uiso 1 1 calc GR . . . .
O12 O 0.35330(17) 0.15159(19) 0.35062(16) 0.0393(9) Uani 1 1 d . . . . .
O13 O 0.30049(15) 0.2309(2) 0.28132(17) 0.0417(9) Uani 1 1 d . . . . .
N1 N 0.3187(2) 0.2061(3) 0.3423(2) 0.0455(11) Uani 1 1 d D . . . .
O14 O 0.3023(2) 0.2384(3) 0.3942(2) 0.0886(18) Uani 1 1 d D . . . .
C14 C 0.2440(3) -0.0875(3) 0.1105(3) 0.0513(16) Uani 1 1 d . . . . .
H14 H 0.212828 -0.106276 0.130772 0.062 Uiso 1 1 calc R . . . .
C9 C 0.1496(3) 0.1195(5) 0.1519(4) 0.085(3) Uani 1 1 d . . . . .
H9A H 0.165621 0.076423 0.132355 0.127 Uiso 1 1 calc GR . . . .
H9B H 0.106331 0.117563 0.141959 0.127 Uiso 1 1 calc GR . . . .
H9C H 0.163579 0.120219 0.201418 0.127 Uiso 1 1 calc GR . . . .
C20 C 0.4961(4) 0.1909(4) -0.0658(3) 0.088(3) Uani 1 1 d . . . . .
H20A H 0.500676 0.142972 -0.086294 0.131 Uiso 1 1 calc GR . . . .
H20B H 0.534823 0.214782 -0.054177 0.131 Uiso 1 1 calc GR . . . .
H20C H 0.469488 0.221377 -0.098493 0.131 Uiso 1 1 calc GR . . . .
N2 N 0.1444(5) 0.1310(6) 0.3698(5) 0.144(4) Uani 1 1 d . . . . .
C25 C 0.1482(5) 0.2668(6) 0.3190(6) 0.126(4) Uani 1 1 d . . . . .
H25A H 0.180979 0.270699 0.294049 0.189 Uiso 1 1 calc GR . . . .
H25B H 0.153682 0.302683 0.356211 0.189 Uiso 1 1 calc GR . . . .
H25C H 0.110796 0.276429 0.287819 0.189 Uiso 1 1 calc GR . . . .
C26 C 0.1471(5) 0.1923(8) 0.3476(5) 0.114(4) Uani 1 1 d . . . . .
C30B C 0.5293(6) 0.4055(7) -0.0351(6) 0.044(3) Uani 0.5 1 d . U . A 1
C29 C 0.5733(5) 0.3701(6) 0.0182(5) 0.111(3) Uani 1 1 d D U . . .
H29D H 0.583476 0.321860 0.002187 0.167 Uiso 0.5 1 calc GR . . A 1
H29E H 0.556743 0.364364 0.059757 0.167 Uiso 0.5 1 calc GR . . A 1
H29F H 0.608968 0.400481 0.028096 0.167 Uiso 0.5 1 calc GR . . A 1
H29A H 0.547034 0.372115 -0.026515 0.167 Uiso 0.5 1 calc GR . . A -1
H29B H 0.562620 0.328075 0.043958 0.167 Uiso 0.5 1 calc GR . . A -1
H29C H 0.614335 0.364886 0.011888 0.167 Uiso 0.5 1 calc GR . . A -1
N3 N 0.000000 0.2245(9) 0.250000 0.157(5) Uani 1 2 d S TU P . .
C27 C 0.000000 0.0655(10) 0.250000 0.136(5) Uani 1 2 d S TU P . .
N4B N 0.4964(4) 0.4269(6) -0.0759(5) 0.056(3) Uani 0.5 1 d . . . A 1
C28 C 0.000000 0.1528(12) 0.250000 0.131(6) Uani 1 2 d S TU P . .
N4A N 0.5549(13) 0.4927(14) 0.0821(13) 0.222(11) Uani 0.5 1 d D U . A -1
C30A C 0.5674(16) 0.4366(14) 0.0554(16) 0.193(13) Uani 0.5 1 d D U . A -1
H9 H 0.4901(7) 0.1559(11) 0.188(2) 0.049(16) Uiso 1 1 d D . . . .

loop_
_atom_site_aniso_label
_atom_site_aniso_U_11
_atom_site_aniso_U_22
_atom_site_aniso_U_33
_atom_site_aniso_U_23
_atom_site_aniso_U_13
_atom_site_aniso_U_12
Tb1 0.01710(11) 0.02745(13) 0.02263(11) 0.00158(8) -0.00104(8) -0.00066(9)
Zn1 0.0260(3) 0.0262(3) 0.0316(3) 0.0025(2) 0.0033(2) -0.0001(2)
Zn2 0.0236(3) 0.0269(3) 0.0262(3) -0.0009(2) 0.0023(2) -0.0003(2)
O9 0.0162(15) 0.0294(18) 0.0235(15) -0.0009(12) -0.0019(12) -0.0022(13)
O5 0.0231(16) 0.0334(19) 0.0236(15) -0.0006(13) 0.0012(12) -0.0055(15)
O2 0.040(2) 0.037(2) 0.0428(19) 0.0135(16) 0.0039(16) 0.0054(18)
O16 0.0228(16) 0.0284(19) 0.0310(16) 0.0034(13) -0.0003(13) 0.0004(15)
O1 0.0235(16) 0.0339(19) 0.0293(16) 0.0062(14) 0.0010(13) 0.0047(15)
O18 0.0240(16) 0.0261(18) 0.0315(16) -0.0036(13) -0.0029(13) -0.0005(15)
O17 0.0295(17) 0.0269(18) 0.0315(16) -0.0061(13) -0.0050(13) 0.0013(15)
O10 0.064(3) 0.034(2) 0.0356(19) 0.0002(15) 0.0183(17) -0.007(2)
O15 0.0272(17) 0.0274(18) 0.0360(17) 0.0078(14) -0.0011(14) 0.0004(15)
O3 0.0260(17) 0.049(2) 0.0410(19) 0.0048(16) -0.0032(15) -0.0021(17)
O6 0.0285(17) 0.038(2) 0.0285(16) -0.0085(14) -0.0005(13) -0.0023(16)
O7 0.0326(18) 0.046(2) 0.0310(17) -0.0003(15) 0.0046(14) -0.0127(17)
C21 0.024(2) 0.031(3) 0.029(2) 0.0010(19) 0.0068(18) -0.002(2)
C23 0.027(2) 0.025(3) 0.023(2) -0.0036(18) 0.0028(18) -0.002(2)
C10 0.025(2) 0.030(3) 0.028(2) 0.0007(19) -0.0047(18) -0.006(2)
C19 0.044(3) 0.046(3) 0.029(3) -0.002(2) 0.007(2) -0.008(3)
C2 0.039(3) 0.038(3) 0.029(2) -0.001(2) 0.001(2) 0.011(3)
C7 0.020(2) 0.057(4) 0.038(3) -0.001(2) -0.003(2) 0.000(3)
C16 0.031(3) 0.041(3) 0.035(3) 0.001(2) 0.002(2) -0.017(2)
O4 0.0202(18) 0.093(4) 0.067(3) 0.022(2) -0.0015(17) -0.002(2)
O8 0.060(3) 0.080(3) 0.038(2) -0.0106(19) 0.0165(18) -0.044(2)
C11 0.027(2) 0.037(3) 0.031(2) 0.000(2) -0.0007(19) -0.002(2)
C1 0.031(2) 0.037(3) 0.019(2) 0.0032(19) -0.0022(18) 0.008(2)
C22 0.035(3) 0.035(3) 0.048(3) 0.004(2) 0.001(2) -0.006(3)
O11 0.060(2) 0.038(2) 0.0336(18) 0.0030(16) 0.0111(17) 0.002(2)
C15 0.034(3) 0.039(3) 0.030(2) -0.002(2) 0.000(2) -0.014(2)
C3 0.058(4) 0.046(3) 0.034(3) 0.011(2) 0.005(2) 0.020(3)
C12 0.054(3) 0.042(3) 0.035(3) -0.011(2) -0.001(2) -0.017(3)
C13 0.062(4) 0.066(4) 0.045(3) -0.020(3) 0.005(3) -0.038(4)
C5 0.031(3) 0.071(5) 0.044(3) 0.002(3) -0.005(2) 0.015(3)
C4 0.044(3) 0.064(4) 0.047(3) 0.015(3) -0.006(3) 0.025(3)
C24 0.045(3) 0.034(3) 0.040(3) 0.000(2) -0.008(2) 0.003(3)
C17 0.043(3) 0.076(5) 0.037(3) -0.025(3) 0.009(2) -0.002(3)
C6 0.026(2) 0.050(3) 0.032(2) 0.003(2) -0.001(2) 0.010(2)
C18 0.069(4) 0.112(6) 0.043(3) -0.012(3) 0.028(3) -0.052(4)
C8 0.057(4) 0.054(4) 0.079(4) 0.035(3) 0.012(3) 0.005(3)
O12 0.054(2) 0.031(2) 0.0326(18) 0.0043(15) 0.0094(16) 0.0079(19)
O13 0.0359(19) 0.050(2) 0.0391(19) 0.0065(16) 0.0056(15) 0.0129(18)
N1 0.055(3) 0.042(3) 0.042(3) -0.001(2) 0.014(2) 0.008(3)
O14 0.137(5) 0.086(4) 0.052(3) 0.002(2) 0.041(3) 0.059(4)
C14 0.049(3) 0.062(4) 0.042(3) -0.012(3) 0.007(3) -0.035(3)
C9 0.027(3) 0.137(8) 0.087(5) 0.041(5) 0.000(3) -0.020(4)
C20 0.168(8) 0.055(5) 0.058(4) -0.009(3) 0.071(5) -0.021(5)
N2 0.146(9) 0.142(10) 0.142(8) 0.022(7) 0.022(6) 0.028(8)
C25 0.115(8) 0.087(8) 0.166(10) 0.016(7) 0.001(7) -0.011(7)
C26 0.098(7) 0.132(11) 0.101(7) -0.007(7) -0.009(6) 0.016(8)
C30B 0.047(6) 0.055(6) 0.033(5) -0.010(5) 0.014(4) -0.025(5)
C29 0.114(6) 0.125(7) 0.104(6) -0.006(5) 0.043(5) -0.037(6)
N3 0.151(11) 0.149(12) 0.158(10) 0.000 -0.005(8) 0.000
C27 0.150(12) 0.132(12) 0.130(10) 0.000 0.037(9) 0.000
N4B 0.038(5) 0.064(8) 0.066(7) 0.001(5) 0.011(5) -0.019(5)
C28 0.108(8) 0.152(10) 0.126(8) 0.000 0.005(7) 0.000
N4A 0.258(19) 0.235(19) 0.170(15) 0.052(15) 0.032(14) -0.072(16)
C30A 0.201(16) 0.195(16) 0.187(15) 0.015(10) 0.045(10) -0.006(10)

loop_
_atom_type_symbol
_atom_type_description
_atom_type_scat_dispersion_real
_atom_type_scat_dispersion_imag
_atom_type_scat_source
C C 0.0033 0.0016 'International Tables Vol C Tables 4.2.6.8 and 6.1.1.4'
H H 0.0000 0.0000 'International Tables Vol C Tables 4.2.6.8 and 6.1.1.4'
N N 0.0061 0.0033 'International Tables Vol C Tables 4.2.6.8 and 6.1.1.4'
O O 0.0106 0.0060 'International Tables Vol C Tables 4.2.6.8 and 6.1.1.4'
Tb Tb -0.1723 4.1537 'International Tables Vol C Tables 4.2.6.8 and 6.1.1.4'
Zn Zn 0.2839 1.4301 'International Tables Vol C Tables 4.2.6.8 and 6.1.1.4'

loop_
_geom_angle_atom_site_label_1
_geom_angle_atom_site_label_2
_geom_angle_atom_site_label_3
_geom_angle
_geom_angle_site_symmetry_1
_geom_angle_site_symmetry_3
Zn1 Tb1 Zn2 57.268(13) . .
O9 Tb1 Zn1 33.78(7) . .
O9 Tb1 Zn2 33.66(7) . .
O9 Tb1 O3 120.66(10) . .
O9 Tb1 O7 132.30(11) . .
O9 Tb1 O12 134.84(11) . .
O9 Tb1 O13 137.23(11) . .
O9 Tb1 N1 141.54(12) . .
O5 Tb1 Zn1 85.16(7) . .
O5 Tb1 Zn2 34.34(7) . .
O5 Tb1 O9 67.92(10) . .
O5 Tb1 O16 138.19(10) . 2_655
O5 Tb1 O1 90.01(10) . .
O5 Tb1 O3 75.46(11) . .
O5 Tb1 O7 69.81(10) . .
O5 Tb1 O12 137.79(11) . .
O5 Tb1 O13 143.15(10) . .
O5 Tb1 N1 150.13(12) . .
O16 Tb1 Zn1 63.81(7) 2_655 .
O16 Tb1 Zn2 104.05(7) 2_655 .
O16 Tb1 O9 70.91(10) 2_655 .
O16 Tb1 O3 134.59(11) 2_655 .
O16 Tb1 O7 141.33(10) 2_655 .
O16 Tb1 O12 71.93(11) 2_655 .
O16 Tb1 O13 75.87(11) 2_655 .
O16 Tb1 N1 70.64(12) 2_655 .
O1 Tb1 Zn1 34.81(7) . .
O1 Tb1 Zn2 77.59(7) . .
O1 Tb1 O9 66.53(10) . .
O1 Tb1 O16 80.13(10) . 2_655
O1 Tb1 O3 68.57(11) . .
O1 Tb1 O7 134.30(10) . .
O1 Tb1 O12 129.76(11) . .
O1 Tb1 O13 82.05(11) . .
O1 Tb1 N1 105.91(12) . .
O18 Tb1 Zn1 107.49(7) 2_655 .
O18 Tb1 Zn2 75.96(7) 2_655 .
O18 Tb1 O9 76.57(10) 2_655 .
O18 Tb1 O5 83.05(10) 2_655 .
O18 Tb1 O16 80.74(10) 2_655 2_655
O18 Tb1 O1 142.27(10) 2_655 .
O18 Tb1 O3 142.78(11) 2_655 .
O18 Tb1 O7 77.41(11) 2_655 .
O18 Tb1 O12 72.95(11) 2_655 .
O18 Tb1 O13 123.79(10) 2_655 .
O18 Tb1 N1 97.90(12) 2_655 .
O3 Tb1 Zn1 100.64(8) . .
O3 Tb1 Zn2 100.45(8) . .
O3 Tb1 O12 103.63(12) . .
O3 Tb1 O13 68.12(11) . .
O3 Tb1 N1 86.87(12) . .
O7 Tb1 Zn1 153.93(7) . .
O7 Tb1 Zn2 101.08(8) . .
O7 Tb1 O3 66.83(11) . .
O7 Tb1 O12 71.34(11) . .
O7 Tb1 O13 90.39(12) . .
O7 Tb1 N1 81.21(12) . .
O12 Tb1 Zn1 134.73(8) . .
O12 Tb1 Zn2 148.90(8) . .
O12 Tb1 O13 51.38(11) . .
O12 Tb1 N1 25.43(11) . .
O13 Tb1 Zn1 106.47(8) . .
O13 Tb1 Zn2 159.28(8) . .
O13 Tb1 N1 26.02(11) . .
N1 Tb1 Zn1 122.22(10) . .
N1 Tb1 Zn2 172.66(9) . .
O9 Zn1 Tb1 42.10(8) . .
O9 Zn1 O2 154.26(13) . .
O9 Zn1 O1 81.20(12) . .
O2 Zn1 Tb1 112.55(9) . .
O1 Zn1 Tb1 41.81(8) . .
O1 Zn1 O2 73.18(12) . .
O15 Zn1 Tb1 119.69(9) . .
O15 Zn1 O9 110.35(12) . .
O15 Zn1 O2 85.12(13) . .
O15 Zn1 O1 130.15(13) . .
O15 Zn1 O11 103.10(14) . .
O11 Zn1 Tb1 132.28(11) . .
O11 Zn1 O9 105.68(14) . .
O11 Zn1 O2 89.83(14) . .
O11 Zn1 O1 120.67(14) . .
O9 Zn2 Tb1 41.72(8) . .
O9 Zn2 O5 82.52(12) . .
O9 Zn2 O6 151.18(12) . .
O5 Zn2 Tb1 40.90(8) . .
O5 Zn2 O6 74.31(11) . .
O17 Zn2 Tb1 111.28(9) . .
O17 Zn2 O9 109.54(12) . .
O17 Zn2 O5 105.42(13) . .
O17 Zn2 O10 113.10(15) . .
O17 Zn2 O6 93.21(12) . .
O10 Zn2 Tb1 130.52(11) . .
O10 Zn2 O9 101.90(13) . .
O10 Zn2 O5 136.66(14) . .
O10 Zn2 O6 84.22(13) . .
O6 Zn2 Tb1 114.05(8) . .
Tb1 O9 H9 128(3) . .
Zn1 O9 Tb1 104.11(12) . .
Zn1 O9 Zn2 113.49(13) . .
Zn1 O9 H9 103.7(18) . .
Zn2 O9 Tb1 104.62(12) . .
Zn2 O9 H9 103(2) . .
Zn2 O5 Tb1 104.76(12) . .
C10 O5 Tb1 136.2(3) . .
C10 O5 Zn2 119.0(3) . .
C2 O2 Zn1 111.4(3) . .
C2 O2 C8 118.6(4) . .
C8 O2 Zn1 128.1(3) . .
C21 O16 Tb1 150.4(3) . 2_655
Zn1 O1 Tb1 103.39(12) . .
C1 O1 Tb1 137.6(3) . .
C1 O1 Zn1 119.1(3) . .
C23 O18 Tb1 149.7(3) . 2_655
C23 O17 Zn2 122.2(3) . .
C19 O10 Zn2 135.2(3) . .
C21 O15 Zn1 123.4(3) . .
C7 O3 Tb1 136.1(3) . .
C11 O6 Zn2 113.7(3) . .
C11 O6 C17 117.9(4) . .
C17 O6 Zn2 128.1(3) . .
C16 O7 Tb1 133.8(3) . .
O16 C21 O15 123.4(4) . .
O16 C21 C22 120.2(4) . .
O15 C21 C22 116.4(4) . .
O18 C23 O17 122.6(4) . .
O18 C23 C24 121.8(4) . .
O17 C23 C24 115.6(4) . .
O5 C10 C11 117.7(4) . .
O5 C10 C15 124.4(4) . .
C15 C10 C11 117.9(4) . .
O10 C19 O11 126.4(5) . .
O10 C19 C20 117.4(5) . .
O11 C19 C20 116.2(5) . .
O2 C2 C1 112.7(4) . .
C3 C2 O2 125.0(5) . .
C3 C2 C1 122.3(5) . .
O3 C7 O4 120.0(5) . .
O3 C7 C6 126.3(4) . .
O4 C7 C6 113.7(5) . .
O7 C16 O8 119.8(4) . .
O7 C16 C15 126.2(4) . .
O8 C16 C15 114.0(4) . .
C7 O4 C9 115.7(5) . .
C16 O8 C18 116.5(4) . .
O6 C11 C10 112.7(4) . .
C12 C11 O6 124.8(4) . .
C12 C11 C10 122.5(5) . .
O1 C1 C2 117.9(4) . .
O1 C1 C6 124.5(4) . .
C2 C1 C6 117.6(4) . .
C21 C22 H22A 109.5 . .
C21 C22 H22B 109.5 . .
C21 C22 H22C 109.5 . .
H22A C22 H22B 109.5 . .
H22A C22 H22C 109.5 . .
H22B C22 H22C 109.5 . .
C19 O11 Zn1 130.1(3) . .
C10 C15 C16 120.6(4) . .
C10 C15 C14 119.2(4) . .
C14 C15 C16 120.1(4) . .
C2 C3 H3 120.4 . .
C2 C3 C4 119.1(5) . .
C4 C3 H3 120.4 . .
C11 C12 H12 120.7 . .
C11 C12 C13 118.6(5) . .
C13 C12 H12 120.7 . .
C12 C13 H13 119.6 . .
C14 C13 C12 120.8(5) . .
C14 C13 H13 119.6 . .
C4 C5 H5 119.4 . .
C4 C5 C6 121.3(5) . .
C6 C5 H5 119.4 . .
C3 C4 H4 119.6 . .
C5 C4 C3 120.7(5) . .
C5 C4 H4 119.6 . .
C23 C24 H24A 109.5 . .
C23 C24 H24B 109.5 . .
C23 C24 H24C 109.5 . .
H24A C24 H24B 109.5 . .
H24A C24 H24C 109.5 . .
H24B C24 H24C 109.5 . .
O6 C17 H17A 109.5 . .
O6 C17 H17B 109.5 . .
O6 C17 H17C 109.5 . .
H17A C17 H17B 109.5 . .
H17A C17 H17C 109.5 . .
H17B C17 H17C 109.5 . .
C1 C6 C7 120.1(4) . .
C1 C6 C5 118.9(5) . .
C5 C6 C7 120.9(5) . .
O8 C18 H18A 109.5 . .
O8 C18 H18B 109.5 . .
O8 C18 H18C 109.5 . .
H18A C18 H18B 109.5 . .
H18A C18 H18C 109.5 . .
H18B C18 H18C 109.5 . .
O2 C8 H8A 109.5 . .
O2 C8 H8B 109.5 . .
O2 C8 H8C 109.5 . .
H8A C8 H8B 109.5 . .
H8A C8 H8C 109.5 . .
H8B C8 H8C 109.5 . .
N1 O12 Tb1 95.4(3) . .
N1 O13 Tb1 93.8(3) . .
O12 N1 Tb1 59.2(2) . .
O12 N1 O13 119.1(4) . .
O12 N1 O14 121.2(4) . .
O13 N1 Tb1 60.2(2) . .
O13 N1 O14 119.7(5) . .
O14 N1 Tb1 173.7(4) . .
C15 C14 H14 119.6 . .
C13 C14 C15 120.9(5) . .
C13 C14 H14 119.6 . .
O4 C9 H9A 109.5 . .
O4 C9 H9B 109.5 . .
O4 C9 H9C 109.5 . .
H9A C9 H9B 109.5 . .
H9A C9 H9C 109.5 . .
H9B C9 H9C 109.5 . .
C19 C20 H20A 109.5 . .
C19 C20 H20B 109.5 . .
C19 C20 H20C 109.5 . .
H20A C20 H20B 109.5 . .
H20A C20 H20C 109.5 . .
H20B C20 H20C 109.5 . .
H25A C25 H25B 109.5 . .
H25A C25 H25C 109.5 . .
H25B C25 H25C 109.5 . .
C26 C25 H25A 109.5 . .
C26 C25 H25B 109.5 . .
C26 C25 H25C 109.5 . .
N2 C26 C25 177.9(13) . .
C29 C30B C30A 47.7(9) . .
N4B C30B C29 175.3(14) . .
N4B C30B C30A 136.7(15) . .
C30B C29 H29D 109.5 . .
C30B C29 H29E 109.5 . .
C30B C29 H29F 109.5 . .
C30B C29 H29A 26.2 . .
C30B C29 H29B 121.1 . .
C30B C29 H29C 119.9 . .
H29D C29 H29E 109.5 . .
H29D C29 H29F 109.5 . .
H29D C29 H29A 83.2 . .
H29D C29 H29B 64.2 . .
H29D C29 H29C 65.0 . .
H29E C29 H29F 109.5 . .
H29E C29 H29A 120.1 . .
H29E C29 H29B 45.4 . .
H29E C29 H29C 129.3 . .
H29F C29 H29A 120.9 . .
H29F C29 H29B 128.4 . .
H29F C29 H29C 44.8 . .
H29A C29 H29B 109.5 . .
H29A C29 H29C 109.5 . .
H29B C29 H29C 109.5 . .
C30A C29 C30B 83.2(17) . .
C30A C29 H29D 167.3 . .
C30A C29 H29E 64.3 . .
C30A C29 H29F 64.9 . .
C30A C29 H29A 109.5 . .
C30A C29 H29B 109.5 . .
C30A C29 H29C 109.5 . .
N3 C28 C27 180.0 . .
C29 C30A C30B 49.1(11) . .
N4A C30A C30B 124(3) . .
N4A C30A C29 172(4) . .

loop_
_geom_bond_atom_site_label_1
_geom_bond_atom_site_label_2
_geom_bond_distance
_geom_bond_site_symmetry_2
Tb1 Zn1 3.4729(6) .
Tb1 Zn2 3.4910(5) .
Tb1 O9 2.401(3) .
Tb1 O5 2.364(3) .
Tb1 O16 2.394(3) 2_655
Tb1 O1 2.380(3) .
Tb1 O18 2.350(3) 2_655
Tb1 O3 2.437(3) .
Tb1 O7 2.416(3) .
Tb1 O12 2.481(3) .
Tb1 O13 2.501(3) .
Tb1 N1 2.877(4) .
Zn1 O9 1.991(3) .
Zn1 O2 2.257(3) .
Zn1 O1 2.038(3) .
Zn1 O15 1.956(3) .
Zn1 O11 1.971(3) .
Zn2 O9 2.000(3) .
Zn2 O5 2.036(3) .
Zn2 O17 1.956(3) .
Zn2 O10 1.966(3) .
Zn2 O6 2.211(3) .
O9 H9 0.895(14) .
O5 C10 1.328(5) .
O2 C2 1.389(6) .
O2 C8 1.418(6) .
O16 C21 1.253(5) .
O1 C1 1.321(5) .
O18 C23 1.247(5) .
O17 C23 1.282(5) .
O10 C19 1.246(6) .
O15 C21 1.276(5) .
O3 C7 1.226(6) .
O6 C11 1.385(5) .
O6 C17 1.439(5) .
O7 C16 1.218(5) .
C21 C22 1.505(6) .
C23 C24 1.493(6) .
C10 C11 1.416(6) .
C10 C15 1.394(6) .
C19 O11 1.254(6) .
C19 C20 1.504(7) .
C2 C1 1.408(7) .
C2 C3 1.371(7) .
C7 O4 1.336(5) .
C7 C6 1.440(7) .
C16 O8 1.326(6) .
C16 C15 1.461(6) .
O4 C9 1.441(8) .
O8 C18 1.451(6) .
C11 C12 1.369(7) .
C1 C6 1.411(6) .
C22 H22A 0.9600 .
C22 H22B 0.9600 .
C22 H22C 0.9600 .
C15 C14 1.418(7) .
C3 H3 0.9300 .
C3 C4 1.392(8) .
C12 H12 0.9300 .
C12 C13 1.395(8) .
C13 H13 0.9300 .
C13 C14 1.363(7) .
C5 H5 0.9300 .
C5 C4 1.349(8) .
C5 C6 1.417(7) .
C4 H4 0.9300 .
C24 H24A 0.9600 .
C24 H24B 0.9600 .
C24 H24C 0.9600 .
C17 H17A 0.9600 .
C17 H17B 0.9600 .
C17 H17C 0.9600 .
C18 H18A 0.9600 .
C18 H18B 0.9600 .
C18 H18C 0.9600 .
C8 H8A 0.9600 .
C8 H8B 0.9600 .
C8 H8C 0.9600 .
O12 N1 1.241(5) .
O13 N1 1.265(5) .
N1 O14 1.279(5) .
C14 H14 0.9300 .
C9 H9A 0.9600 .
C9 H9B 0.9600 .
C9 H9C 0.9600 .
C20 H20A 0.9600 .
C20 H20B 0.9600 .
C20 H20C 0.9600 .
N2 C26 1.186(14) .
C25 H25A 0.9600 .
C25 H25B 0.9600 .
C25 H25C 0.9600 .
C25 C26 1.447(14) .
C30B C29 1.444(15) .
C30B N4B 1.054(14) .
C30B C30A 1.90(3) .
C29 H29D 0.9600 .
C29 H29E 0.9600 .
C29 H29F 0.9600 .
C29 H29A 0.9600 .
C29 H29B 0.9600 .
C29 H29C 0.9600 .
C29 C30A 1.414(18) .
N3 C28 1.28(2) .
C27 C28 1.56(2) .
N4A C30A 1.189(18) .

loop_
_geom_torsion_atom_site_label_1
_geom_torsion_atom_site_label_2
_geom_torsion_atom_site_label_3
_geom_torsion_atom_site_label_4
_geom_torsion
_geom_torsion_site_symmetry_1
Tb1 O5 C10 C11 166.1(3) .
Tb1 O5 C10 C15 -13.9(7) .
Tb1 O16 C21 O15 -176.0(3) 2_655
Tb1 O16 C21 C22 3.5(8) 2_655
Tb1 O1 C1 C2 162.4(3) .
Tb1 O1 C1 C6 -17.9(7) .
Tb1 O18 C23 O17 -171.5(3) 2_655
Tb1 O18 C23 C24 9.2(9) 2_655
Tb1 O3 C7 O4 -154.9(4) .
Tb1 O3 C7 C6 26.2(8) .
Tb1 O7 C16 O8 -152.9(4) .
Tb1 O7 C16 C15 30.1(8) .
Tb1 O12 N1 O13 5.9(5) .
Tb1 O12 N1 O14 -172.7(5) .
Tb1 O13 N1 O12 -5.8(5) .
Tb1 O13 N1 O14 172.8(5) .
Zn1 O2 C2 C1 17.7(5) .
Zn1 O2 C2 C3 -161.7(4) .
Zn1 O1 C1 C2 -17.7(5) .
Zn1 O1 C1 C6 162.0(4) .
Zn1 O15 C21 O16 -2.8(6) .
Zn1 O15 C21 C22 177.7(3) .
Zn2 O5 C10 C11 -14.7(5) .
Zn2 O5 C10 C15 165.2(4) .
Zn2 O17 C23 O18 -7.2(6) .
Zn2 O17 C23 C24 172.1(3) .
Zn2 O10 C19 O11 -7.7(9) .
Zn2 O10 C19 C20 172.0(5) .
Zn2 O6 C11 C10 9.1(5) .
Zn2 O6 C11 C12 -171.3(4) .
O5 C10 C11 O6 2.6(6) .
O5 C10 C11 C12 -177.0(4) .
O5 C10 C15 C16 -7.1(7) .
O5 C10 C15 C14 177.2(5) .
O2 C2 C1 O1 -2.0(6) .
O2 C2 C1 C6 178.3(4) .
O2 C2 C3 C4 -179.3(5) .
O1 C1 C6 C7 -1.1(7) .
O1 C1 C6 C5 -178.2(4) .
O10 C19 O11 Zn1 14.5(8) .
O3 C7 O4 C9 0.4(8) .
O3 C7 C6 C1 -3.2(8) .
O3 C7 C6 C5 173.8(5) .
O6 C11 C12 C13 179.8(5) .
O7 C16 O8 C18 -1.3(8) .
O7 C16 C15 C10 -1.1(8) .
O7 C16 C15 C14 174.5(5) .
C10 C11 C12 C13 -0.6(8) .
C10 C15 C14 C13 0.2(9) .
C2 C1 C6 C7 178.6(4) .
C2 C1 C6 C5 1.5(7) .
C2 C3 C4 C5 0.4(9) .
C16 C15 C14 C13 -175.4(6) .
O4 C7 C6 C1 177.8(4) .
O4 C7 C6 C5 -5.2(7) .
O8 C16 C15 C10 -178.3(5) .
O8 C16 C15 C14 -2.7(7) .
C11 C10 C15 C16 172.8(4) .
C11 C10 C15 C14 -2.8(7) .
C11 C12 C13 C14 -2.1(9) .
C1 C2 C3 C4 1.3(8) .
C15 C10 C11 O6 -177.3(4) .
C15 C10 C11 C12 3.1(7) .
C15 C16 O8 C18 176.1(5) .
C3 C2 C1 O1 177.5(4) .
C3 C2 C1 C6 -2.3(7) .
C12 C13 C14 C15 2.3(10) .
C4 C5 C6 C7 -176.9(5) .
C4 C5 C6 C1 0.1(8) .
C17 O6 C11 C10 -176.5(4) .
C17 O6 C11 C12 3.1(7) .
C6 C7 O4 C9 179.4(5) .
C6 C5 C4 C3 -1.1(9) .
C8 O2 C2 C1 -176.7(5) .
C8 O2 C2 C3 3.9(7) .
C20 C19 O11 Zn1 -165.2(4) .
C29 C30B C30A N4A -175(5) .
N4B C30B C30A C29 177.7(18) .
N4B C30B C30A N4A 3(5) .
